data_7102353
loop_
_publ_author_name
'Shaw, Rachel'
'Tuna, Floriana'
'Wernsdorfer, Wolfgang'
'Barra, Anne-Laure'
'Collison, David'
'McInnes, Eric J L'

_publ_section_title
;
 Large spin, magnetically anisotropic, octametallic vanadium(iii)
 clusters with strong ferromagnetic coupling.
;
_journal_issue 48
_journal_name_full 'Chemical communications (Cambridge, England)'
_journal_page_first 5161
_journal_page_last 5163
_journal_paper_doi 10.1039/b710732c
_journal_year 2007
_chemical_formula_sum 'C116 H168 Cl6 N26 O16 V8'
_chemical_formula_weight 2802.98
_chemical_name_systematic
;
?
;
_space_group_IT_number 14
_symmetry_cell_setting monoclinic
_symmetry_space_group_name_Hall '-P 2yn'
_symmetry_space_group_name_H-M 'P 1 21/n 1'
_atom_sites_solution_hydrogens geom
_atom_sites_solution_primary direct
_atom_sites_solution_secondary difmap
_audit_creation_method SHELXL-97
_cell_angle_alpha 90.00
_cell_angle_beta 96.395(3)
_cell_angle_gamma 90.00
_cell_formula_units_Z 2
_cell_length_a 14.4394(5)
_cell_length_b 20.0945(7)
_cell_length_c 22.9242(8)
_cell_measurement_reflns_used 15694
_cell_measurement_temperature 100(2)
_cell_measurement_theta_max 31.9592
_cell_measurement_theta_min 2.6758
_cell_volume 6610.1(4)
_computing_cell_refinement
;
CrysAlis RED, Oxford Diffraction Ltd.,
Version 1.171.29.2 (release 20-01-2006 CrysAlis171 .NET)
(compiled Jan 20 2006,12:36:28)
;
_computing_data_collection
;
CrysAlis CCD, Oxford Diffraction Ltd.,
Version 1.171.29.2 (release 20-01-2006 CrysAlis171 .NET)
(compiled Jan 20 2006,12:36:28)
;
_computing_data_reduction
;
CrysAlis RED, Oxford Diffraction Ltd.,
Version 1.171.29.2 (release 20-01-2006 CrysAlis171 .NET)
(compiled Jan 20 2006,12:36:28)
;
_computing_molecular_graphics 'Bruker SHELXTL'
_computing_publication_material 'Bruker SHELXTL'
_computing_structure_refinement 'SHELXL-97 (Sheldrick, 1997)'
_computing_structure_solution 'SHELXS-97 (Sheldrick, 1990)'
_diffrn_ambient_temperature 100(2)
_diffrn_detector_area_resol_mean 8.3367
_diffrn_measured_fraction_theta_full 0.998
_diffrn_measured_fraction_theta_max 0.998
_diffrn_measurement_device_type 'Oxford Diffraction XCalliber 2'
_diffrn_measurement_method 'phi and omega'
_diffrn_radiation_monochromator graphite
_diffrn_radiation_source 'Enhance (Mo) X-ray Source'
_diffrn_radiation_type MoK\a
_diffrn_radiation_wavelength 0.71073
_diffrn_reflns_av_R_equivalents 0.0450
_diffrn_reflns_av_sigmaI/netI 0.0593
_diffrn_reflns_limit_h_max 14
_diffrn_reflns_limit_h_min -16
_diffrn_reflns_limit_k_max 22
_diffrn_reflns_limit_k_min -23
_diffrn_reflns_limit_l_max 26
_diffrn_reflns_limit_l_min -25
_diffrn_reflns_number 43757
_diffrn_reflns_theta_full 24.72
_diffrn_reflns_theta_max 24.72
_diffrn_reflns_theta_min 2.84
_exptl_absorpt_coefficient_mu 0.730
_exptl_absorpt_correction_T_max 0.773
_exptl_absorpt_correction_T_min 0.635
_exptl_absorpt_correction_type multi-scan
_exptl_absorpt_process_details SADABS
_exptl_crystal_colour 'dark brown'
_exptl_crystal_density_diffrn 1.408
_exptl_crystal_density_method 'not measured'
_exptl_crystal_description block
_exptl_crystal_F_000 2920
_exptl_crystal_size_max 0.4134
_exptl_crystal_size_mid 0.2967
_exptl_crystal_size_min 0.2140
_refine_diff_density_max 1.878
_refine_diff_density_min -0.929
_refine_diff_density_rms 0.099
_refine_ls_extinction_method none
_refine_ls_goodness_of_fit_ref 0.996
_refine_ls_hydrogen_treatment constr
_refine_ls_matrix_type full
_refine_ls_number_parameters 847
_refine_ls_number_reflns 11239
_refine_ls_number_restraints 175
_refine_ls_restrained_S_all 1.005
_refine_ls_R_factor_all 0.0828
_refine_ls_R_factor_gt 0.0531
_refine_ls_shift/su_max 0.001
_refine_ls_shift/su_mean 0.000
_refine_ls_structure_factor_coef Fsqd
_refine_ls_weighting_details 'calc w=1/[\s^2^(Fo^2^)+(0.1104P)^2^+0.0000P] where P=(Fo^2^+2Fc^2^)/3'
_refine_ls_weighting_scheme calc
_refine_ls_wR_factor_gt 0.1513
_refine_ls_wR_factor_ref 0.1637
_reflns_number_gt 7499
_reflns_number_total 11239
_reflns_threshold_expression >2sigma(I)
_cod_data_source_file b710732c.txt
_cod_data_source_block sad1
_cod_original_sg_symbol_H-M P2(1)/n
_cod_database_code 7102353

loop_
_symmetry_equiv_pos_as_xyz
'x, y, z'
'-x+1/2, y+1/2, -z+1/2'
'-x, -y, -z'
'x-1/2, -y-1/2, z-1/2'

loop_
_atom_site_label
_atom_site_type_symbol
_atom_site_fract_x
_atom_site_fract_y
_atom_site_fract_z
_atom_site_U_iso_or_equiv
_atom_site_adp_type
_atom_site_occupancy
_atom_site_symmetry_multiplicity
_atom_site_calc_flag
_atom_site_refinement_flags
_atom_site_disorder_assembly
_atom_site_disorder_group
V1 V 0.44254(5) 0.92976(3) 0.01071(3) 0.01578(18) Uani 1 1 d . . 1
V2 V 0.36025(5) 0.77886(4) -0.03507(3) 0.01926(19) Uani 1 1 d . A 1
V3 V 0.32225(5) 0.83242(3) 0.09700(3) 0.01755(18) Uani 1 1 d . A 1
V4 V 0.67432(5) 0.93824(4) 0.05068(3) 0.01849(19) Uani 1 1 d . A 1
Cl1 Cl 0.35402(8) 0.70401(6) -0.11480(5) 0.0283(3) Uani 1 1 d . A 1
Cl2 Cl 0.26347(7) 0.83373(6) 0.18853(4) 0.0259(3) Uani 1 1 d . A 1
Cl3 Cl 0.81163(7) 0.88646(6) 0.09367(5) 0.0273(3) Uani 1 1 d . A 1
O1 O 0.56772(18) 0.97633(13) 0.01898(11) 0.0173(6) Uani 1 1 d . . 1
O2 O 0.37230(18) 0.84378(13) 0.02453(11) 0.0167(6) Uani 1 1 d . A 1
O3 O 0.3917(2) 0.70342(16) 0.02087(15) 0.0350(8) Uani 1 1 d . A 1
O4 O 0.3737(2) 0.73947(15) 0.10844(14) 0.0288(7) Uani 1 1 d . A 1
O5 O 0.2238(2) 0.76428(16) -0.03088(13) 0.0278(7) Uani 1 1 d . A 1
O6 O 0.2013(2) 0.79334(15) 0.05984(12) 0.0260(7) Uani 1 1 d . A 1
N21 N 0.5044(2) 0.79650(17) -0.03897(14) 0.0189(8) Uani 1 1 d . A 1
N22 N 0.5353(2) 0.85465(18) -0.01615(15) 0.0204(8) Uani 1 1 d . A 1
N23 N 0.6273(2) 0.85541(18) -0.00346(14) 0.0195(8) Uani 1 1 d . A 1
N31 N 0.4521(2) 0.87073(16) 0.13441(14) 0.0171(8) Uani 1 1 d . A 1
N32 N 0.5011(2) 0.90092(17) 0.09696(14) 0.0166(8) Uani 1 1 d . A 1
N33 N 0.5916(2) 0.90505(17) 0.11658(14) 0.0203(8) Uani 1 1 d . A 1
N41 N 0.3252(2) 0.86090(18) -0.09143(14) 0.0192(8) Uani 1 1 d . A 1
N42 N 0.3522(2) 0.91940(17) -0.06973(15) 0.0186(8) Uani 1 1 d . . 1
N43 N 0.6978(2) 1.03060(17) 0.09560(14) 0.0186(8) Uani 1 1 d . . 1
N51 N 0.2691(2) 0.92940(17) 0.07782(15) 0.0200(8) Uani 1 1 d . . 1
N52 N 0.3154(2) 0.96464(17) 0.04210(14) 0.0178(8) Uani 1 1 d . . 1
N53 N 0.7333(2) 0.98304(17) -0.02042(15) 0.0200(8) Uani 1 1 d . . 1
C1 C 0.3912(3) 0.6954(3) 0.0735(2) 0.0353(12) Uani 1 1 d . A 1
C2 C 0.4055(3) 0.6254(2) 0.0991(2) 0.0330(12) Uani 1 1 d . A 1
C3 C 0.3078(4) 0.5948(3) 0.0953(3) 0.0607(18) Uani 1 1 d . A 1
H3A H 0.3124 0.5491 0.1075 0.091 Uiso 1 1 calc R A 1
H3B H 0.2789 0.5972 0.0555 0.091 Uiso 1 1 calc R A 1
H3C H 0.2708 0.6189 0.1205 0.091 Uiso 1 1 calc R A 1
C4 C 0.4499(4) 0.6252(3) 0.1608(2) 0.0528(16) Uani 1 1 d . A 1
H4A H 0.5119 0.6427 0.1622 0.079 Uiso 1 1 calc R A 1
H4B H 0.4524 0.5805 0.1755 0.079 Uiso 1 1 calc R A 1
H4C H 0.4140 0.6523 0.1844 0.079 Uiso 1 1 calc R A 1
C5 C 0.4647(5) 0.5839(3) 0.0592(3) 0.0597(17) Uani 1 1 d . A 1
H5A H 0.5275 0.6003 0.0632 0.090 Uiso 1 1 calc R A 1
H5B H 0.4383 0.5880 0.0190 0.090 Uiso 1 1 calc R A 1
H5C H 0.4645 0.5380 0.0707 0.090 Uiso 1 1 calc R A 1
C6 C 0.1749(3) 0.7689(2) 0.0106(2) 0.0257(10) Uani 1 1 d . A 1
C7 C 0.0756(3) 0.7412(3) 0.0009(2) 0.0350(10) Uani 1 1 d U A 1
C8X C 0.0794(7) 0.6730(5) 0.0283(5) 0.0506(18) Uani 0.608(8) 1 d PU A 1
H8A H 0.1079 0.6759 0.0681 0.076 Uiso 0.608(8) 1 calc PR A 1
H8B H 0.1154 0.6439 0.0064 0.076 Uiso 0.608(8) 1 calc PR A 1
H8C H 0.0173 0.6558 0.0278 0.076 Uiso 0.608(8) 1 calc PR A 1
C9X C 0.0136(6) 0.7863(5) 0.0387(4) 0.0416(18) Uani 0.608(8) 1 d PU A 1
H9A H -0.0478 0.7676 0.0374 0.062 Uiso 0.608(8) 1 calc PR A 1
H9B H 0.0096 0.8305 0.0229 0.062 Uiso 0.608(8) 1 calc PR A 1
H9C H 0.0418 0.7877 0.0787 0.062 Uiso 0.608(8) 1 calc PR A 1
C10X C 0.0376(8) 0.7450(6) -0.0610(5) 0.047(2) Uani 0.608(8) 1 d PU A 1
H10A H -0.0237 0.7260 -0.0658 0.071 Uiso 0.608(8) 1 calc PR A 1
H10B H 0.0773 0.7208 -0.0844 0.071 Uiso 0.608(8) 1 calc PR A 1
H10C H 0.0344 0.7907 -0.0732 0.071 Uiso 0.608(8) 1 calc PR A 1
C8Y C 0.0838(10) 0.6650(7) -0.0195(8) 0.049(3) Uani 0.392(8) 1 d PU A 2
H8D H 0.1186 0.6400 0.0113 0.074 Uiso 0.392(8) 1 calc PR A 2
H8E H 0.1152 0.6631 -0.0542 0.074 Uiso 0.392(8) 1 calc PR A 2
H8F H 0.0226 0.6462 -0.0276 0.074 Uiso 0.392(8) 1 calc PR A 2
C9Y C 0.0273(10) 0.7403(9) 0.0507(7) 0.046(2) Uani 0.392(8) 1 d PU A 2
H9D H -0.0376 0.7319 0.0390 0.069 Uiso 0.392(8) 1 calc PR A 2
H9E H 0.0342 0.7825 0.0703 0.069 Uiso 0.392(8) 1 calc PR A 2
H9F H 0.0521 0.7057 0.0768 0.069 Uiso 0.392(8) 1 calc PR A 2
C10Y C 0.0239(12) 0.7786(8) -0.0543(7) 0.041(3) Uani 0.392(8) 1 d PU A 2
H10D H -0.0358 0.7584 -0.0649 0.062 Uiso 0.392(8) 1 calc PR A 2
H10E H 0.0606 0.7754 -0.0866 0.062 Uiso 0.392(8) 1 calc PR A 2
H10F H 0.0157 0.8246 -0.0447 0.062 Uiso 0.392(8) 1 calc PR A 2
C21 C 0.5811(3) 0.7577(2) -0.04280(18) 0.0217(10) Uani 1 1 d . . .
C22 C 0.5897(3) 0.6926(2) -0.06187(19) 0.0276(11) Uani 1 1 d . A .
H22 H 0.5379 0.6673 -0.0755 0.033 Uiso 1 1 calc R . .
C23 C 0.6783(3) 0.6675(3) -0.0596(2) 0.0367(12) Uani 1 1 d . . .
H23 H 0.6868 0.6240 -0.0718 0.044 Uiso 1 1 calc R A .
C24 C 0.7569(3) 0.7062(3) -0.0391(2) 0.0359(12) Uani 1 1 d . A .
H24 H 0.8160 0.6878 -0.0393 0.043 Uiso 1 1 calc R . .
C25 C 0.7492(3) 0.7695(2) -0.0191(2) 0.0300(11) Uani 1 1 d . . .
H25 H 0.8013 0.7943 -0.0048 0.036 Uiso 1 1 calc R A .
C26 C 0.6591(3) 0.7954(2) -0.02120(18) 0.0224(10) Uani 1 1 d . A .
C31 C 0.5131(3) 0.8557(2) 0.18292(18) 0.0205(9) Uani 1 1 d . . .
C32 C 0.4992(3) 0.8242(2) 0.23561(18) 0.0247(10) Uani 1 1 d . A .
H32 H 0.4411 0.8084 0.2429 0.030 Uiso 1 1 calc R . .
C33 C 0.5758(3) 0.8181(2) 0.2756(2) 0.0328(12) Uani 1 1 d . . .
H33 H 0.5693 0.7980 0.3114 0.039 Uiso 1 1 calc R A .
C34 C 0.6647(3) 0.8412(2) 0.2647(2) 0.0341(12) Uani 1 1 d . A .
H34 H 0.7147 0.8360 0.2936 0.041 Uiso 1 1 calc R . .
C35 C 0.6794(3) 0.8708(2) 0.2130(2) 0.0289(11) Uani 1 1 d . . .
H35 H 0.7380 0.8857 0.2057 0.035 Uiso 1 1 calc R A .
C36 C 0.6011(3) 0.8774(2) 0.17124(18) 0.0209(10) Uani 1 1 d . A .
C41 C 0.2550(3) 0.8726(2) -0.13530(17) 0.0223(10) Uani 1 1 d . . .
C42 C 0.2006(3) 0.8287(2) -0.17262(19) 0.0300(11) Uani 1 1 d . A .
H42 H 0.2093 0.7828 -0.1707 0.036 Uiso 1 1 calc R . .
C43 C 0.1338(3) 0.8573(3) -0.2122(2) 0.0337(12) Uani 1 1 d . . .
H43 H 0.0964 0.8300 -0.2377 0.040 Uiso 1 1 calc R A .
C44 C 0.7597(3) 1.0584(2) 0.13787(17) 0.0195(9) Uani 1 1 d . . .
C45 C 0.8284(3) 1.0307(2) 0.17902(18) 0.0268(11) Uani 1 1 d . . .
H45 H 0.8381 0.9849 0.1814 0.032 Uiso 1 1 calc R . .
C46 C 0.8799(3) 1.0736(3) 0.2152(2) 0.0345(12) Uani 1 1 d . . .
H46 H 0.9258 1.0566 0.2429 0.041 Uiso 1 1 calc R . .
C51 C 0.8140(3) 1.0397(2) -0.08078(18) 0.0196(9) Uani 1 1 d . . .
C52 C 0.8910(3) 1.0559(2) -0.1107(2) 0.0277(11) Uani 1 1 d . . .
H52 H 0.8906 1.0931 -0.1348 0.033 Uiso 1 1 calc R . .
C53 C 0.9655(3) 1.0151(3) -0.1028(2) 0.0345(12) Uani 1 1 d . . .
H53 H 1.0175 1.0248 -0.1218 0.041 Uiso 1 1 calc R . .
C54 C 0.9669(3) 0.9580(2) -0.0666(2) 0.0351(12) Uani 1 1 d . . .
H54 H 1.0195 0.9310 -0.0628 0.042 Uiso 1 1 calc R . .
C55 C 0.8932(3) 0.9417(2) -0.0372(2) 0.0292(11) Uani 1 1 d . . .
H55 H 0.8938 0.9040 -0.0136 0.035 Uiso 1 1 calc R . .
C56 C 0.8166(3) 0.9846(2) -0.04437(18) 0.0210(10) Uani 1 1 d . . .
N60 N 0.0031(3) 0.7153(2) 0.24364(19) 0.0399(11) Uani 1 1 d . . .
C60 C -0.0577(4) 0.7073(3) 0.1855(3) 0.0499(15) Uani 1 1 d . . .
H60A H -0.0388 0.7403 0.1583 0.060 Uiso 1 1 calc R . .
H60B H -0.0457 0.6638 0.1697 0.060 Uiso 1 1 calc R . .
C61 C -0.1615(4) 0.7141(3) 0.1880(3) 0.0601(17) Uani 1 1 d . . .
H61A H -0.1827 0.6800 0.2134 0.072 Uiso 1 1 calc R . .
H61B H -0.1753 0.7572 0.2039 0.072 Uiso 1 1 calc R . .
C62 C -0.2111(5) 0.7068(4) 0.1271(3) 0.069(2) Uani 1 1 d . . .
H62A H -0.1906 0.6659 0.1100 0.083 Uiso 1 1 calc R . .
H62B H -0.1932 0.7434 0.1032 0.083 Uiso 1 1 calc R . .
C63 C -0.3159(5) 0.7055(4) 0.1247(3) 0.077(2) Uani 1 1 d . . .
H63A H -0.3343 0.6713 0.1503 0.115 Uiso 1 1 calc R . .
H63B H -0.3426 0.6966 0.0852 0.115 Uiso 1 1 calc R . .
H63C H -0.3376 0.7479 0.1370 0.115 Uiso 1 1 calc R . .
C64 C -0.0276(4) 0.6675(3) 0.2892(3) 0.0458(14) Uani 1 1 d . C .
H64A H 0.0154 0.6716 0.3247 0.055 Uiso 1 1 calc R . .
H64B H -0.0885 0.6813 0.2987 0.055 Uiso 1 1 calc R . .
C65 C -0.0331(5) 0.5954(3) 0.2721(3) 0.071(2) Uani 1 1 d . . .
H65A H -0.0965 0.5861 0.2554 0.085 Uiso 1 1 calc R B 1
H65B H 0.0068 0.5885 0.2412 0.085 Uiso 1 1 calc R B 1
C66X C -0.0072(7) 0.5464(4) 0.3185(4) 0.0428(19) Uani 0.671(10) 1 d PU C 1
H66A H -0.0593 0.5433 0.3416 0.051 Uiso 0.671(10) 1 calc PR C 1
H66B H -0.0025 0.5037 0.2993 0.051 Uiso 0.671(10) 1 calc PR C 1
C67X C 0.0692(8) 0.5531(5) 0.3562(5) 0.063(2) Uani 0.671(10) 1 d PU C 1
H67A H 0.1220 0.5364 0.3388 0.094 Uiso 0.671(10) 1 calc PR C 1
H67B H 0.0620 0.5285 0.3913 0.094 Uiso 0.671(10) 1 calc PR C 1
H67C H 0.0787 0.5993 0.3658 0.094 Uiso 0.671(10) 1 calc PR C 1
C66Y C 0.0264(16) 0.5532(9) 0.2926(9) 0.052(2) Uani 0.329(10) 1 d PU C 2
H66C H 0.0413 0.5310 0.2573 0.062 Uiso 0.329(10) 1 calc PR C 2
H66D H -0.0121 0.5217 0.3111 0.062 Uiso 0.329(10) 1 calc PR C 2
C67Y C 0.1133(15) 0.5485(9) 0.3298(8) 0.050(3) Uani 0.329(10) 1 d PU C 2
H67D H 0.1638 0.5474 0.3059 0.075 Uiso 0.329(10) 1 calc PR C 2
H67E H 0.1138 0.5086 0.3528 0.075 Uiso 0.329(10) 1 calc PR C 2
H67F H 0.1201 0.5864 0.3554 0.075 Uiso 0.329(10) 1 calc PR C 2
C68 C 0.1028(4) 0.7023(3) 0.2324(3) 0.0432(14) Uani 1 1 d . . .
H68A H 0.1070 0.6565 0.2195 0.052 Uiso 1 1 calc R . .
H68B H 0.1166 0.7305 0.2002 0.052 Uiso 1 1 calc R . .
C69 C 0.1770(4) 0.7132(3) 0.2827(2) 0.0404(13) Uani 1 1 d . . .
H69A H 0.1572 0.6943 0.3182 0.048 Uiso 1 1 calc R . .
H69B H 0.1866 0.7606 0.2890 0.048 Uiso 1 1 calc R . .
C70 C 0.2681(4) 0.6807(3) 0.2698(3) 0.0486(15) Uani 1 1 d . . .
H70A H 0.2584 0.6332 0.2648 0.058 Uiso 1 1 calc R . .
H70B H 0.2860 0.6984 0.2334 0.058 Uiso 1 1 calc R . .
C71 C 0.3466(4) 0.6926(3) 0.3186(3) 0.0589(17) Uani 1 1 d . . .
H71A H 0.3594 0.7394 0.3218 0.088 Uiso 1 1 calc R . .
H71B H 0.4015 0.6695 0.3096 0.088 Uiso 1 1 calc R . .
H71C H 0.3285 0.6764 0.3550 0.088 Uiso 1 1 calc R . .
C72 C -0.0068(4) 0.7851(2) 0.2677(2) 0.0401(13) Uani 1 1 d . . .
H72A H -0.0698 0.7903 0.2778 0.048 Uiso 1 1 calc R . .
H72B H 0.0351 0.7893 0.3036 0.048 Uiso 1 1 calc R . .
C73 C 0.0131(4) 0.8411(2) 0.2269(3) 0.0451(14) Uani 1 1 d . D .
H73A H -0.0346 0.8421 0.1936 0.054 Uiso 1 1 calc R . .
H73B H 0.0727 0.8336 0.2123 0.054 Uiso 1 1 calc R . .
C74 C 0.0150(7) 0.9078(3) 0.2590(4) 0.073(2) Uani 1 1 d . . .
C75X C 0.0865(9) 0.9159(5) 0.2961(5) 0.067(4) Uani 0.643(11) 1 d P D 1
H75A H 0.0819 0.9578 0.3157 0.101 Uiso 0.643(11) 1 calc PR D 1
H75B H 0.1415 0.9157 0.2761 0.101 Uiso 0.643(11) 1 calc PR D 1
H75C H 0.0899 0.8805 0.3243 0.101 Uiso 0.643(11) 1 calc PR D 1
C75Y C -0.0452(11) 0.9267(7) 0.2979(7) 0.042(5) Uani 0.357(11) 1 d P D 2
H75D H -0.0515 0.8913 0.3253 0.063 Uiso 0.357(11) 1 calc PR D 2
H75E H -0.1050 0.9366 0.2770 0.063 Uiso 0.357(11) 1 calc PR D 2
H75F H -0.0214 0.9656 0.3188 0.063 Uiso 0.357(11) 1 calc PR D 2
O1S O 0.8520(5) 0.5408(5) 0.1330(4) 0.173(2) Uani 1 1 d DU . .
C1S C 0.8228(8) 0.5185(7) 0.0703(5) 0.174(2) Uani 1 1 d DU . .
H1S1 H 0.8239 0.5551 0.0428 0.209 Uiso 1 1 calc R . .
H1S2 H 0.8620 0.4828 0.0588 0.209 Uiso 1 1 calc R . .
C2S C 0.7293(8) 0.4960(7) 0.0747(5) 0.174(2) Uani 1 1 d DU . .
H2S1 H 0.6860 0.5275 0.0546 0.209 Uiso 1 1 calc R . .
H2S2 H 0.7203 0.4536 0.0547 0.209 Uiso 1 1 calc R . .
C3S C 0.7092(7) 0.4890(7) 0.1280(6) 0.174(2) Uani 1 1 d DU . .
H3S1 H 0.6986 0.4424 0.1361 0.209 Uiso 1 1 calc R . .
H3S2 H 0.6529 0.5136 0.1332 0.209 Uiso 1 1 calc R . .
C4S C 0.7853(9) 0.5138(8) 0.1671(5) 0.173(2) Uani 1 1 d DU . .
H4S1 H 0.7637 0.5478 0.1923 0.208 Uiso 1 1 calc R . .
H4S2 H 0.8130 0.4780 0.1915 0.208 Uiso 1 1 calc R . .
O2S O 0.8639(8) 0.5709(4) 0.9092(4) 0.188(3) Uani 1 1 d DU . .
C5S C 0.8635(10) 0.5922(5) 0.8500(5) 0.148(5) Uani 1 1 d D . .
H5S1 H 0.8050 0.6142 0.8370 0.178 Uiso 1 1 calc R . .
H5S2 H 0.9137 0.6237 0.8470 0.178 Uiso 1 1 calc R . .
C6S C 0.8751(11) 0.5361(5) 0.8141(4) 0.187(3) Uani 1 1 d DU . .
H6S1 H 0.9239 0.5447 0.7892 0.225 Uiso 1 1 calc R . .
H6S2 H 0.8177 0.5274 0.7890 0.225 Uiso 1 1 calc R . .
C7S C 0.8990(10) 0.4800(5) 0.8502(5) 0.182(3) Uani 1 1 d DU . .
H7S1 H 0.9586 0.4614 0.8427 0.218 Uiso 1 1 calc R . .
H7S2 H 0.8516 0.4457 0.8446 0.218 Uiso 1 1 calc R . .
C8S C 0.9041(11) 0.5096(6) 0.9105(6) 0.191(3) Uani 1 1 d DU . .
H8S1 H 0.8726 0.4805 0.9357 0.229 Uiso 1 1 calc R . .
H8S2 H 0.9688 0.5132 0.9268 0.229 Uiso 1 1 calc R . .

loop_
_atom_site_aniso_label
_atom_site_aniso_U_11
_atom_site_aniso_U_22
_atom_site_aniso_U_33
_atom_site_aniso_U_23
_atom_site_aniso_U_13
_atom_site_aniso_U_12
V1 0.0132(4) 0.0209(4) 0.0132(4) 0.0047(3) 0.0012(3) 0.0001(3)
V2 0.0181(4) 0.0234(4) 0.0161(4) -0.0007(3) 0.0013(3) -0.0001(3)
V3 0.0185(4) 0.0203(4) 0.0142(4) 0.0019(3) 0.0035(3) -0.0025(3)
V4 0.0130(4) 0.0236(4) 0.0185(4) 0.0069(3) 0.0003(3) 0.0010(3)
Cl1 0.0277(6) 0.0325(6) 0.0238(6) -0.0082(5) -0.0008(5) 0.0030(5)
Cl2 0.0283(6) 0.0328(6) 0.0178(5) 0.0036(5) 0.0083(5) -0.0026(5)
Cl3 0.0177(5) 0.0326(6) 0.0303(6) 0.0084(5) -0.0024(5) 0.0032(5)
O1 0.0135(14) 0.0203(15) 0.0179(14) 0.0036(12) 0.0014(12) -0.0008(12)
O2 0.0159(15) 0.0196(15) 0.0145(14) 0.0016(12) 0.0015(12) -0.0011(12)
O3 0.041(2) 0.0295(19) 0.033(2) 0.0099(16) -0.0028(16) -0.0032(16)
O4 0.0299(18) 0.0253(18) 0.0320(18) -0.0025(15) 0.0067(15) 0.0016(14)
O5 0.0210(17) 0.0367(19) 0.0264(17) -0.0038(15) 0.0055(14) -0.0041(14)
O6 0.0239(17) 0.0340(18) 0.0198(16) -0.0013(14) 0.0007(13) -0.0067(14)
N21 0.0168(18) 0.024(2) 0.0169(18) -0.0002(15) 0.0046(15) -0.0009(16)
N22 0.0163(19) 0.028(2) 0.0168(18) 0.0055(16) 0.0015(15) 0.0001(16)
N23 0.0154(19) 0.025(2) 0.0182(18) 0.0077(15) 0.0032(15) 0.0015(15)
N31 0.0192(19) 0.0201(19) 0.0120(17) 0.0024(15) 0.0017(15) -0.0012(15)
N32 0.0133(18) 0.0208(19) 0.0155(17) 0.0028(15) 0.0002(14) -0.0013(15)
N33 0.021(2) 0.023(2) 0.0161(18) 0.0074(15) -0.0010(15) -0.0014(16)
N41 0.0158(18) 0.026(2) 0.0149(18) 0.0000(16) -0.0003(15) 0.0002(15)
N42 0.0159(18) 0.025(2) 0.0153(18) 0.0061(15) 0.0029(14) -0.0016(15)
N43 0.0150(18) 0.025(2) 0.0155(17) 0.0064(16) 0.0006(15) 0.0023(15)
N51 0.0202(19) 0.025(2) 0.0156(18) 0.0015(15) 0.0061(15) -0.0042(16)
N52 0.0172(18) 0.0199(19) 0.0166(18) 0.0027(15) 0.0032(15) -0.0007(15)
N53 0.0151(18) 0.025(2) 0.0192(18) 0.0052(16) -0.0005(15) -0.0006(15)
C1 0.023(3) 0.041(3) 0.041(3) 0.004(3) 0.000(2) -0.006(2)
C2 0.030(3) 0.031(3) 0.036(3) 0.008(2) -0.006(2) 0.002(2)
C3 0.066(4) 0.045(4) 0.069(4) 0.012(3) -0.005(4) -0.010(3)
C4 0.065(4) 0.048(4) 0.044(3) 0.009(3) -0.002(3) 0.012(3)
C5 0.070(4) 0.055(4) 0.054(4) 0.002(3) 0.007(3) 0.024(3)
C6 0.023(2) 0.026(3) 0.027(3) 0.005(2) 0.000(2) -0.002(2)
C7 0.020(2) 0.043(2) 0.042(2) 0.001(2) 0.0032(18) -0.0065(19)
C8X 0.045(4) 0.042(3) 0.065(4) 0.004(3) 0.007(4) -0.011(3)
C9X 0.020(4) 0.059(4) 0.045(4) -0.007(4) -0.003(3) 0.000(3)
C10X 0.033(4) 0.066(5) 0.042(2) -0.006(3) 0.001(3) -0.010(5)
C8Y 0.037(5) 0.044(5) 0.066(6) 0.001(5) 0.002(5) -0.012(5)
C9Y 0.033(4) 0.052(5) 0.052(5) -0.002(5) 0.004(4) -0.013(4)
C10Y 0.027(5) 0.049(6) 0.048(5) 0.002(5) 0.002(5) -0.003(5)
C21 0.021(2) 0.029(3) 0.015(2) 0.0035(19) 0.0029(18) 0.0059(19)
C22 0.025(3) 0.034(3) 0.023(2) -0.007(2) 0.001(2) 0.001(2)
C23 0.035(3) 0.035(3) 0.040(3) -0.009(2) 0.002(2) 0.008(2)
C24 0.023(3) 0.041(3) 0.044(3) -0.001(3) 0.003(2) 0.009(2)
C25 0.022(2) 0.029(3) 0.039(3) 0.006(2) 0.005(2) 0.003(2)
C26 0.021(2) 0.027(2) 0.019(2) 0.0034(19) 0.0039(18) 0.002(2)
C31 0.025(2) 0.020(2) 0.016(2) 0.0019(18) -0.0003(18) 0.0014(19)
C32 0.027(2) 0.030(3) 0.018(2) 0.0083(19) 0.0052(19) -0.001(2)
C33 0.038(3) 0.038(3) 0.022(2) 0.016(2) 0.001(2) 0.001(2)
C34 0.032(3) 0.044(3) 0.024(2) 0.010(2) -0.008(2) 0.003(2)
C35 0.025(3) 0.032(3) 0.028(3) 0.009(2) -0.005(2) -0.005(2)
C36 0.023(2) 0.024(2) 0.016(2) 0.0038(18) 0.0014(18) 0.0000(19)
C41 0.021(2) 0.034(3) 0.012(2) 0.0012(19) 0.0025(18) 0.005(2)
C42 0.030(3) 0.035(3) 0.023(2) -0.006(2) -0.003(2) 0.007(2)
C43 0.032(3) 0.042(3) 0.025(3) -0.012(2) -0.010(2) 0.009(2)
C44 0.014(2) 0.030(3) 0.014(2) 0.0028(18) -0.0007(17) 0.0020(19)
C45 0.023(2) 0.035(3) 0.021(2) 0.003(2) 0.000(2) 0.009(2)
C46 0.027(3) 0.052(3) 0.021(2) -0.003(2) -0.011(2) 0.009(2)
C51 0.021(2) 0.020(2) 0.018(2) -0.0007(18) 0.0036(18) -0.0017(18)
C52 0.024(2) 0.031(3) 0.031(3) 0.002(2) 0.012(2) -0.001(2)
C53 0.024(3) 0.043(3) 0.039(3) 0.003(2) 0.016(2) -0.004(2)
C54 0.018(2) 0.036(3) 0.052(3) 0.006(3) 0.011(2) 0.006(2)
C55 0.021(2) 0.030(3) 0.036(3) 0.008(2) 0.003(2) 0.002(2)
C56 0.015(2) 0.027(2) 0.021(2) 0.0012(19) 0.0037(18) -0.0005(18)
N60 0.048(3) 0.030(2) 0.043(3) 0.008(2) 0.010(2) -0.001(2)
C60 0.056(4) 0.038(3) 0.055(4) 0.009(3) 0.003(3) -0.003(3)
C61 0.062(4) 0.047(4) 0.069(4) 0.013(3) -0.003(3) 0.009(3)
C62 0.064(5) 0.062(4) 0.076(5) 0.027(4) -0.018(4) -0.011(4)
C63 0.082(6) 0.064(5) 0.079(5) 0.015(4) -0.014(4) 0.000(4)
C64 0.055(4) 0.031(3) 0.051(3) 0.014(3) 0.005(3) -0.007(3)
C65 0.105(6) 0.031(3) 0.067(4) 0.013(3) -0.040(4) -0.019(4)
C66X 0.078(6) 0.027(3) 0.029(4) 0.006(3) 0.034(3) -0.001(4)
C67X 0.096(6) 0.041(4) 0.052(5) 0.011(4) 0.011(3) 0.008(4)
C66Y 0.084(6) 0.034(4) 0.041(5) 0.007(4) 0.022(4) 0.004(5)
C67Y 0.083(7) 0.033(5) 0.037(7) 0.012(6) 0.025(5) 0.013(6)
C68 0.051(3) 0.027(3) 0.053(3) -0.001(3) 0.015(3) 0.001(3)
C69 0.053(3) 0.036(3) 0.034(3) 0.010(2) 0.014(3) -0.002(3)
C70 0.057(4) 0.043(3) 0.048(3) 0.010(3) 0.016(3) 0.007(3)
C71 0.063(4) 0.069(4) 0.046(4) 0.014(3) 0.009(3) 0.004(3)
C72 0.048(3) 0.029(3) 0.047(3) 0.008(2) 0.021(3) 0.001(2)
C73 0.058(4) 0.028(3) 0.054(4) 0.012(3) 0.029(3) 0.003(3)
C74 0.128(7) 0.028(3) 0.075(5) 0.002(3) 0.063(5) 0.008(4)
C75X 0.119(11) 0.031(5) 0.048(6) 0.000(5) -0.007(7) 0.006(6)
C75Y 0.061(11) 0.021(8) 0.047(10) 0.022(7) 0.020(8) -0.003(7)
O1S 0.134(4) 0.224(5) 0.152(5) -0.059(5) -0.021(4) 0.000(4)
C1S 0.136(4) 0.225(5) 0.153(5) -0.059(5) -0.022(4) 0.000(4)
C2S 0.136(4) 0.225(5) 0.153(5) -0.059(5) -0.022(4) 0.000(4)
C3S 0.135(4) 0.224(5) 0.153(5) -0.058(5) -0.023(4) -0.001(4)
C4S 0.135(4) 0.224(5) 0.153(5) -0.058(5) -0.022(4) -0.001(4)
O2S 0.280(8) 0.110(5) 0.191(6) 0.021(5) 0.104(6) 0.046(5)
C5S 0.233(14) 0.122(9) 0.108(8) 0.037(7) 0.100(9) 0.012(9)
C6S 0.285(8) 0.103(5) 0.199(6) 0.045(5) 0.140(7) 0.069(6)
C7S 0.271(8) 0.102(5) 0.198(6) 0.046(4) 0.142(6) 0.064(5)
C8S 0.278(8) 0.116(5) 0.198(6) 0.037(5) 0.111(6) 0.053(5)

loop_
_atom_type_symbol
_atom_type_description
_atom_type_scat_dispersion_real
_atom_type_scat_dispersion_imag
_atom_type_scat_source
C C 0.0033 0.0016 'International Tables Vol C Tables 4.2.6.8 and 6.1.1.4'
H H 0.0000 0.0000 'International Tables Vol C Tables 4.2.6.8 and 6.1.1.4'
N N 0.0061 0.0033 'International Tables Vol C Tables 4.2.6.8 and 6.1.1.4'
O O 0.0106 0.0060 'International Tables Vol C Tables 4.2.6.8 and 6.1.1.4'
Cl Cl 0.1484 0.1585 'International Tables Vol C Tables 4.2.6.8 and 6.1.1.4'
V V 0.3005 0.5294 'International Tables Vol C Tables 4.2.6.8 and 6.1.1.4'

loop_
_geom_angle_atom_site_label_1
_geom_angle_atom_site_label_2
_geom_angle_atom_site_label_3
_geom_angle
_geom_angle_site_symmetry_1
_geom_angle_site_symmetry_3
O1 V1 O1 68.19(12) 3_675 .
O1 V1 O2 145.88(11) 3_675 .
O1 V1 O2 145.92(11) . .
O1 V1 N32 125.05(12) 3_675 .
O1 V1 N32 77.41(12) . .
O2 V1 N32 77.30(12) . .
O1 V1 N42 77.59(12) 3_675 .
O1 V1 N42 125.16(12) . .
O2 V1 N42 77.69(12) . .
N32 V1 N42 154.99(13) . .
O1 V1 N22 125.97(12) 3_675 .
O1 V1 N22 76.92(12) . .
O2 V1 N22 77.71(12) . .
N32 V1 N22 83.12(13) . .
N42 V1 N22 91.39(13) . .
O1 V1 N52 76.97(12) 3_675 .
O1 V1 N52 126.94(12) . .
O2 V1 N52 76.60(12) . .
N32 V1 N52 92.47(12) . .
N42 V1 N52 81.95(13) . .
N22 V1 N52 154.28(13) . .
O2 V2 O5 94.50(12) . .
O2 V2 O3 93.65(13) . .
O5 V2 O3 90.73(14) . .
O2 V2 N41 84.26(12) . .
O5 V2 N41 88.50(13) . .
O3 V2 N41 177.71(14) . .
O2 V2 N21 84.44(12) . .
O5 V2 N21 178.76(14) . .
O3 V2 N21 89.98(14) . .
N41 V2 N21 90.75(13) . .
O2 V2 Cl1 174.56(9) . .
O5 V2 Cl1 89.48(9) . .
O3 V2 Cl1 89.99(11) . .
N41 V2 Cl1 92.16(10) . .
N21 V2 Cl1 91.53(10) . .
O2 V3 O6 94.22(12) . .
O2 V3 O4 93.13(12) . .
O6 V3 O4 89.07(13) . .
O2 V3 N31 84.52(12) . .
O6 V3 N31 177.85(13) . .
O4 V3 N31 89.26(13) . .
O2 V3 N51 82.67(12) . .
O6 V3 N51 89.64(13) . .
O4 V3 N51 175.50(13) . .
N31 V3 N51 91.93(13) . .
O2 V3 Cl2 172.32(9) . .
O6 V3 Cl2 89.97(9) . .
O4 V3 Cl2 93.37(10) . .
N31 V3 Cl2 91.48(9) . .
N51 V3 Cl2 90.94(10) . .
O1 V4 N53 84.69(12) . .
O1 V4 N43 84.69(12) . .
N53 V4 N43 86.89(13) . .
O1 V4 N33 84.13(12) . .
N53 V4 N33 168.65(13) . .
N43 V4 N33 90.08(13) . .
O1 V4 N23 83.95(13) . .
N53 V4 N23 90.76(13) . .
N43 V4 N23 168.57(13) . .
N33 V4 N23 90.05(13) . .
O1 V4 Cl3 178.47(10) . .
N53 V4 Cl3 96.77(10) . .
N43 V4 Cl3 95.81(9) . .
N33 V4 Cl3 94.42(10) . .
N23 V4 Cl3 95.57(10) . .
V4 O1 V1 124.41(14) . 3_675
V4 O1 V1 123.77(14) . .
V1 O1 V1 111.81(12) 3_675 .
V2 O2 V3 122.57(14) . .
V2 O2 V1 118.68(13) . .
V3 O2 V1 118.75(13) . .
C1 O3 V2 135.0(4) . .
C1 O4 V3 132.6(3) . .
C6 O5 V2 131.9(3) . .
C6 O6 V3 134.2(3) . .
N22 N21 C21 106.6(3) . .
N22 N21 V2 114.5(2) . .
C21 N21 V2 135.6(3) . .
N23 N22 N21 112.2(3) . .
N23 N22 V1 124.6(3) . .
N21 N22 V1 122.3(3) . .
N22 N23 C26 106.6(3) . .
N22 N23 V4 112.4(3) . .
C26 N23 V4 139.6(3) . .
N32 N31 C31 106.6(3) . .
N32 N31 V3 114.8(2) . .
C31 N31 V3 135.0(3) . .
N31 N32 N33 112.7(3) . .
N31 N32 V1 122.6(2) . .
N33 N32 V1 124.4(2) . .
N32 N33 C36 106.1(3) . .
N32 N33 V4 112.6(2) . .
C36 N33 V4 140.5(3) . .
N42 N41 C41 106.7(3) . .
N42 N41 V2 115.0(2) . .
C41 N41 V2 133.6(3) . .
N41 N42 N43 112.4(3) . 3_675
N41 N42 V1 122.4(3) . .
N43 N42 V1 123.7(3) 3_675 .
N42 N43 C44 106.6(3) 3_675 .
N42 N43 V4 113.0(2) 3_675 .
C44 N43 V4 139.2(3) . .
N52 N51 C51 107.3(3) . 3_675
N52 N51 V3 115.1(3) . .
C51 N51 V3 135.3(3) 3_675 .
N51 N52 N53 111.9(3) . 3_675
N51 N52 V1 122.7(3) . .
N53 N52 V1 124.4(2) 3_675 .
N52 N53 C56 106.4(3) 3_675 .
N52 N53 V4 112.5(2) 3_675 .
C56 N53 V4 139.4(3) . .
O3 C1 O4 124.7(5) . .
O3 C1 C2 119.1(5) . .
O4 C1 C2 116.0(4) . .
C4 C2 C1 113.1(4) . .
C4 C2 C3 110.5(5) . .
C1 C2 C3 105.2(4) . .
C4 C2 C5 110.6(4) . .
C1 C2 C5 109.0(4) . .
C3 C2 C5 108.3(5) . .
O5 C6 O6 125.1(4) . .
O5 C6 C7 117.5(4) . .
O6 C6 C7 117.4(4) . .
C9Y C7 C10X 128.5(8) . .
C9Y C7 C8X 69.3(8) . .
C10X C7 C8X 116.3(7) . .
C9Y C7 C6 115.4(7) . .
C10X C7 C6 111.5(6) . .
C8X C7 C6 106.3(5) . .
C9Y C7 C10Y 115.0(9) . .
C10X C7 C10Y 27.2(6) . .
C8X C7 C10Y 139.1(8) . .
C6 C7 C10Y 107.1(7) . .
C9Y C7 C9X 37.4(7) . .
C10X C7 C9X 109.0(6) . .
C8X C7 C9X 106.6(6) . .
C6 C7 C9X 106.7(5) . .
C10Y C7 C9X 85.6(7) . .
C9Y C7 C8Y 106.3(9) . .
C10X C7 C8Y 78.5(8) . .
C8X C7 C8Y 41.8(6) . .
C6 C7 C8Y 106.9(6) . .
C10Y C7 C8Y 105.3(9) . .
C9X C7 C8Y 139.5(7) . .
H8D C8Y H8E 109.5 . .
H8D C8Y H8F 109.5 . .
H8E C8Y H8F 109.5 . .
H9D C9Y H9E 109.5 . .
H9D C9Y H9F 109.5 . .
H9E C9Y H9F 109.5 . .
H10D C10Y H10E 109.5 . .
H10D C10Y H10F 109.5 . .
H10E C10Y H10F 109.5 . .
N21 C21 C22 131.2(4) . .
N21 C21 C26 107.2(4) . .
C22 C21 C26 121.5(4) . .
C23 C22 C21 116.8(4) . .
C23 C22 H22 121.6 . .
C21 C22 H22 121.6 . .
C22 C23 C24 121.5(5) . .
C22 C23 H23 119.3 . .
C24 C23 H23 119.3 . .
C25 C24 C23 122.3(5) . .
C25 C24 H24 118.9 . .
C23 C24 H24 118.9 . .
C24 C25 C26 116.5(4) . .
C24 C25 H25 121.7 . .
C26 C25 H25 121.7 . .
N23 C26 C25 131.3(4) . .
N23 C26 C21 107.3(4) . .
C25 C26 C21 121.4(4) . .
N31 C31 C36 106.9(3) . .
N31 C31 C32 131.2(4) . .
C36 C31 C32 121.9(4) . .
C33 C32 C31 116.0(4) . .
C33 C32 H32 122.0 . .
C31 C32 H32 122.0 . .
C32 C33 C34 122.5(4) . .
C32 C33 H33 118.8 . .
C34 C33 H33 118.8 . .
C35 C34 C33 122.0(4) . .
C35 C34 H34 119.0 . .
C33 C34 H34 119.0 . .
C34 C35 C36 116.2(4) . .
C34 C35 H35 121.9 . .
C36 C35 H35 121.9 . .
N33 C36 C31 107.7(4) . .
N33 C36 C35 131.0(4) . .
C31 C36 C35 121.3(4) . .
N41 C41 C44 107.3(4) . 3_675
N41 C41 C42 131.1(4) . .
C44 C41 C42 121.6(4) 3_675 .
C43 C42 C41 116.2(4) . .
C43 C42 H42 121.9 . .
C41 C42 H42 121.9 . .
C42 C43 C46 122.1(4) . 3_675
C42 C43 H43 118.9 . .
C46 C43 H43 118.9 3_675 .
N43 C44 C41 106.9(4) . 3_675
N43 C44 C45 132.2(4) . .
C41 C44 C45 120.8(4) 3_675 .
C46 C45 C44 117.0(4) . .
C46 C45 H45 121.5 . .
C44 C45 H45 121.5 . .
C45 C46 C43 122.3(4) . 3_675
C45 C46 H46 118.9 . .
C43 C46 H46 118.9 3_675 .
N51 C51 C56 107.5(4) 3_675 .
N51 C51 C52 131.9(4) 3_675 .
C56 C51 C52 120.6(4) . .
C53 C52 C51 117.1(4) . .
C53 C52 H52 121.5 . .
C51 C52 H52 121.5 . .
C52 C53 C54 122.1(4) . .
C52 C53 H53 119.0 . .
C54 C53 H53 119.0 . .
C55 C54 C53 121.6(4) . .
C55 C54 H54 119.2 . .
C53 C54 H54 119.2 . .
C54 C55 C56 116.4(4) . .
C54 C55 H55 121.8 . .
C56 C55 H55 121.8 . .
N53 C56 C51 107.0(4) . .
N53 C56 C55 130.9(4) . .
C51 C56 C55 122.1(4) . .
C68 N60 C72 110.6(4) . .
C68 N60 C60 107.4(4) . .
C72 N60 C60 110.3(4) . .
C68 N60 C64 111.3(4) . .
C72 N60 C64 106.7(4) . .
C60 N60 C64 110.5(4) . .
C61 C60 N60 115.8(5) . .
C61 C60 H60A 108.3 . .
N60 C60 H60A 108.3 . .
C61 C60 H60B 108.3 . .
N60 C60 H60B 108.3 . .
H60A C60 H60B 107.4 . .
C62 C61 C60 109.1(6) . .
C62 C61 H61A 109.9 . .
C60 C61 H61A 109.9 . .
C62 C61 H61B 109.9 . .
C60 C61 H61B 109.9 . .
H61A C61 H61B 108.3 . .
C61 C62 C63 114.1(7) . .
C61 C62 H62A 108.7 . .
C63 C62 H62A 108.7 . .
C61 C62 H62B 108.7 . .
C63 C62 H62B 108.7 . .
H62A C62 H62B 107.6 . .
C62 C63 H63A 109.5 . .
C62 C63 H63B 109.5 . .
H63A C63 H63B 109.5 . .
C62 C63 H63C 109.5 . .
H63A C63 H63C 109.5 . .
H63B C63 H63C 109.5 . .
C65 C64 N60 116.2(5) . .
C65 C64 H64A 108.2 . .
N60 C64 H64A 108.2 . .
C65 C64 H64B 108.2 . .
N60 C64 H64B 108.2 . .
H64A C64 H64B 107.4 . .
C66Y C65 C66X 33.8(10) . .
C66Y C65 C64 122.5(11) . .
C66X C65 C64 117.1(6) . .
C66Y C65 H65A 126.3 . .
C66X C65 H65A 108.0 . .
C64 C65 H65A 108.0 . .
C66Y C65 H65B 75.1 . .
C66X C65 H65B 108.0 . .
C64 C65 H65B 108.0 . .
H65A C65 H65B 107.3 . .
C67X C66X C65 122.0(8) . .
C67X C66X H66A 106.8 . .
C65 C66X H66A 106.8 . .
C67X C66X H66B 106.8 . .
C65 C66X H66B 106.8 . .
H66A C66X H66B 106.7 . .
C65 C66Y C67Y 141.1(17) . .
C65 C66Y H66C 101.7 . .
C67Y C66Y H66C 101.7 . .
C65 C66Y H66D 101.7 . .
C67Y C66Y H66D 101.7 . .
H66C C66Y H66D 104.7 . .
C66Y C67Y H67D 109.5 . .
C66Y C67Y H67E 109.5 . .
H67D C67Y H67E 109.5 . .
C66Y C67Y H67F 109.5 . .
H67D C67Y H67F 109.5 . .
H67E C67Y H67F 109.5 . .
C69 C68 N60 117.1(4) . .
C69 C68 H68A 108.0 . .
N60 C68 H68A 108.0 . .
C69 C68 H68B 108.0 . .
N60 C68 H68B 108.0 . .
H68A C68 H68B 107.3 . .
C68 C69 C70 110.2(4) . .
C68 C69 H69A 109.6 . .
C70 C69 H69A 109.6 . .
C68 C69 H69B 109.6 . .
C70 C69 H69B 109.6 . .
H69A C69 H69B 108.1 . .
C71 C70 C69 112.3(5) . .
C71 C70 H70A 109.1 . .
C69 C70 H70A 109.1 . .
C71 C70 H70B 109.1 . .
C69 C70 H70B 109.1 . .
H70A C70 H70B 107.9 . .
C70 C71 H71A 109.5 . .
C70 C71 H71B 109.5 . .
H71A C71 H71B 109.5 . .
C70 C71 H71C 109.5 . .
H71A C71 H71C 109.5 . .
H71B C71 H71C 109.5 . .
C73 C72 N60 115.6(4) . .
C73 C72 H72A 108.4 . .
N60 C72 H72A 108.4 . .
C73 C72 H72B 108.4 . .
N60 C72 H72B 108.4 . .
H72A C72 H72B 107.5 . .
C72 C73 C74 110.5(5) . .
C72 C73 H73A 109.5 . .
C74 C73 H73A 109.5 . .
C72 C73 H73B 109.5 . .
C74 C73 H73B 109.5 . .
H73A C73 H73B 108.1 . .
C75X C74 C75Y 93.2(10) . .
C75X C74 C73 113.9(8) . .
C75Y C74 C73 125.4(8) . .
C74 C75X H75A 109.5 . .
C74 C75X H75B 109.5 . .
C74 C75X H75C 109.5 . .
C74 C75Y H75D 109.5 . .
C74 C75Y H75E 109.5 . .
H75D C75Y H75E 109.5 . .
C74 C75Y H75F 109.5 . .
H75D C75Y H75F 109.5 . .
H75E C75Y H75F 109.5 . .
C4S O1S C1S 105.9(8) . .
C2S C1S O1S 101.0(9) . .
C2S C1S H1S1 111.6 . .
O1S C1S H1S1 111.6 . .
C2S C1S H1S2 111.6 . .
O1S C1S H1S2 111.6 . .
H1S1 C1S H1S2 109.4 . .
C3S C2S C1S 114.3(9) . .
C3S C2S H2S1 108.7 . .
C1S C2S H2S1 108.7 . .
C3S C2S H2S2 108.7 . .
C1S C2S H2S2 108.7 . .
H2S1 C2S H2S2 107.6 . .
C2S C3S C4S 108.4(9) . .
C2S C3S H3S1 110.0 . .
C4S C3S H3S1 110.0 . .
C2S C3S H3S2 110.0 . .
C4S C3S H3S2 110.0 . .
H3S1 C3S H3S2 108.4 . .
O1S C4S C3S 108.2(9) . .
O1S C4S H4S1 110.1 . .
C3S C4S H4S1 110.1 . .
O1S C4S H4S2 110.1 . .
C3S C4S H4S2 110.1 . .
H4S1 C4S H4S2 108.4 . .
C8S O2S C5S 104.5(8) . .
C6S C5S O2S 109.0(8) . .
C6S C5S H5S1 109.9 . .
O2S C5S H5S1 109.9 . .
C6S C5S H5S2 109.9 . .
O2S C5S H5S2 109.9 . .
H5S1 C5S H5S2 108.3 . .
C5S C6S C7S 109.3(8) . .
C5S C6S H6S1 109.8 . .
C7S C6S H6S1 109.8 . .
C5S C6S H6S2 109.8 . .
C7S C6S H6S2 109.8 . .
H6S1 C6S H6S2 108.3 . .
C6S C7S C8S 101.9(7) . .
C6S C7S H7S1 111.4 . .
C8S C7S H7S1 111.4 . .
C6S C7S H7S2 111.4 . .
C8S C7S H7S2 111.4 . .
H7S1 C7S H7S2 109.3 . .
O2S C8S C7S 111.3(10) . .
O2S C8S H8S1 109.4 . .
C7S C8S H8S1 109.4 . .
O2S C8S H8S2 109.4 . .
C7S C8S H8S2 109.4 . .
H8S1 C8S H8S2 108.0 . .

loop_
_geom_bond_atom_site_label_1
_geom_bond_atom_site_label_2
_geom_bond_distance
_geom_bond_site_symmetry_2
V1 O1 2.006(3) 3_675
V1 O1 2.025(3) .
V1 O2 2.046(3) .
V1 N32 2.142(3) .
V1 N42 2.147(3) .
V1 N22 2.153(4) .
V1 N52 2.161(3) .
V2 O2 1.883(3) .
V2 O5 2.004(3) .
V2 O3 2.005(3) .
V2 N41 2.121(4) .
V2 N21 2.123(3) .
V2 Cl1 2.3611(13) .
V3 O2 1.898(3) .
V3 O6 2.015(3) .
V3 O4 2.017(3) .
V3 N31 2.117(3) .
V3 N51 2.123(4) .
V3 Cl2 2.3495(12) .
V4 O1 1.798(3) .
V4 N53 2.121(3) .
V4 N43 2.131(4) .
V4 N33 2.134(3) .
V4 N23 2.141(4) .
V4 Cl3 2.3558(12) .
O1 V1 2.006(3) 3_675
O3 C1 1.218(6) .
O4 C1 1.239(6) .
O5 C6 1.250(5) .
O6 C6 1.251(5) .
N21 N22 1.336(5) .
N21 C21 1.365(5) .
N22 N23 1.328(5) .
N23 C26 1.369(5) .
N31 N32 1.320(4) .
N31 C31 1.374(5) .
N32 N33 1.336(5) .
N33 C36 1.363(5) .
N41 N42 1.318(5) .
N41 C41 1.367(5) .
N42 N43 1.336(5) 3_675
N43 N42 1.337(5) 3_675
N43 C44 1.363(5) .
N51 N52 1.320(5) .
N51 C51 1.360(5) 3_675
N52 N53 1.330(5) 3_675
N53 N52 1.330(5) 3_675
N53 C56 1.378(5) .
C1 C2 1.530(7) .
C2 C4 1.485(7) .
C2 C3 1.533(7) .
C2 C5 1.561(7) .
C3 H3A 0.9600 .
C3 H3B 0.9600 .
C3 H3C 0.9600 .
C4 H4A 0.9600 .
C4 H4B 0.9600 .
C4 H4C 0.9600 .
C5 H5A 0.9600 .
C5 H5B 0.9600 .
C5 H5C 0.9600 .
C6 C7 1.531(6) .
C7 C9Y 1.404(15) .
C7 C10X 1.463(11) .
C7 C8X 1.506(10) .
C7 C10Y 1.583(16) .
C7 C9X 1.596(10) .
C7 C8Y 1.610(15) .
C8X H8A 0.9600 .
C8X H8B 0.9600 .
C8X H8C 0.9600 .
C9X H9A 0.9600 .
C9X H9B 0.9600 .
C9X H9C 0.9600 .
C10X H10A 0.9600 .
C10X H10B 0.9600 .
C10X H10C 0.9600 .
C8Y H8D 0.9600 .
C8Y H8E 0.9600 .
C8Y H8F 0.9600 .
C9Y H9D 0.9600 .
C9Y H9E 0.9600 .
C9Y H9F 0.9600 .
C10Y H10D 0.9600 .
C10Y H10E 0.9600 .
C10Y H10F 0.9600 .
C21 C22 1.390(6) .
C21 C26 1.400(6) .
C22 C23 1.371(7) .
C22 H22 0.9300 .
C23 C24 1.413(7) .
C23 H23 0.9300 .
C24 C25 1.361(7) .
C24 H24 0.9300 .
C25 C26 1.397(6) .
C25 H25 0.9300 .
C31 C36 1.397(6) .
C31 C32 1.397(6) .
C32 C33 1.361(6) .
C32 H32 0.9300 .
C33 C34 1.413(7) .
C33 H33 0.9300 .
C34 C35 1.364(6) .
C34 H34 0.9300 .
C35 C36 1.404(6) .
C35 H35 0.9300 .
C41 C44 1.402(6) 3_675
C41 C42 1.407(6) .
C42 C43 1.374(6) .
C42 H42 0.9300 .
C43 C46 1.402(7) 3_675
C43 H43 0.9300 .
C44 C41 1.402(6) 3_675
C44 C45 1.406(6) .
C45 C46 1.360(6) .
C45 H45 0.9300 .
C46 C43 1.402(7) 3_675
C46 H46 0.9300 .
C51 N51 1.359(5) 3_675
C51 C56 1.384(6) .
C51 C52 1.408(6) .
C52 C53 1.347(7) .
C52 H52 0.9300 .
C53 C54 1.415(7) .
C53 H53 0.9300 .
C54 C55 1.361(6) .
C54 H54 0.9300 .
C55 C56 1.397(6) .
C55 H55 0.9300 .
N60 C68 1.513(7) .
N60 C72 1.518(6) .
N60 C60 1.520(7) .
N60 C64 1.521(6) .
C60 C61 1.512(8) .
C60 H60A 0.9700 .
C60 H60B 0.9700 .
C61 C62 1.504(9) .
C61 H61A 0.9700 .
C61 H61B 0.9700 .
C62 C63 1.508(9) .
C62 H62A 0.9700 .
C62 H62B 0.9700 .
C63 H63A 0.9600 .
C63 H63B 0.9600 .
C63 H63C 0.9600 .
C64 C65 1.501(8) .
C64 H64A 0.9700 .
C64 H64B 0.9700 .
C65 C66Y 1.26(2) .
C65 C66X 1.467(10) .
C65 H65A 0.9700 .
C65 H65B 0.9700 .
C66X C67X 1.331(13) .
C66X H66A 0.9700 .
C66X H66B 0.9700 .
C67X H67A 0.9600 .
C67X H67B 0.9600 .
C67X H67C 0.9600 .
C66Y C67Y 1.44(3) .
C66Y H66C 0.9700 .
C66Y H66D 0.9700 .
C67Y H67D 0.9600 .
C67Y H67E 0.9600 .
C67Y H67F 0.9600 .
C68 C69 1.501(7) .
C68 H68A 0.9700 .
C68 H68B 0.9700 .
C69 C70 1.526(7) .
C69 H69A 0.9700 .
C69 H69B 0.9700 .
C70 C71 1.519(8) .
C70 H70A 0.9700 .
C70 H70B 0.9700 .
C71 H71A 0.9600 .
C71 H71B 0.9600 .
C71 H71C 0.9600 .
C72 C73 1.511(7) .
C72 H72A 0.9700 .
C72 H72B 0.9700 .
C73 C74 1.527(8) .
C73 H73A 0.9700 .
C73 H73B 0.9700 .
C74 C75X 1.272(12) .
C74 C75Y 1.367(16) .
C75X H75A 0.9600 .
C75X H75B 0.9600 .
C75X H75C 0.9600 .
C75Y H75D 0.9600 .
C75Y H75E 0.9600 .
C75Y H75F 0.9600 .
O1S C4S 1.413(12) .
O1S C1S 1.520(11) .
C1S C2S 1.438(12) .
C1S H1S1 0.9700 .
C1S H1S2 0.9700 .
C2S C3S 1.293(12) .
C2S H2S1 0.9700 .
C2S H2S2 0.9700 .
C3S C4S 1.429(12) .
C3S H3S1 0.9700 .
C3S H3S2 0.9700 .
C4S H4S1 0.9700 .
C4S H4S2 0.9700 .
O2S C8S 1.359(11) .
O2S C5S 1.423(10) .
C5S C6S 1.417(11) .
C5S H5S1 0.9700 .
C5S H5S2 0.9700 .
C6S C7S 1.419(11) .
C6S H6S1 0.9700 .
C6S H6S2 0.9700 .
C7S C8S 1.498(13) .
C7S H7S1 0.9700 .
C7S H7S2 0.9700 .
C8S H8S1 0.9700 .
C8S H8S2 0.9700 .

loop_
_geom_torsion_atom_site_label_1
_geom_torsion_atom_site_label_2
_geom_torsion_atom_site_label_3
_geom_torsion_atom_site_label_4
_geom_torsion
_geom_torsion_site_symmetry_1
_geom_torsion_site_symmetry_4
N53 V4 O1 V1 -44.41(18) . 3_675
N43 V4 O1 V1 42.95(17) . 3_675
N33 V4 O1 V1 133.59(18) . 3_675
N23 V4 O1 V1 -135.74(18) . 3_675
Cl3 V4 O1 V1 152(4) . 3_675
N53 V4 O1 V1 137.05(18) . .
N43 V4 O1 V1 -135.59(18) . .
N33 V4 O1 V1 -44.95(17) . .
N23 V4 O1 V1 45.72(17) . .
Cl3 V4 O1 V1 -26(4) . .
O1 V1 O1 V4 178.7(3) 3_675 .
O2 V1 O1 V4 -0.5(3) . .
N32 V1 O1 V4 42.39(17) . .
N42 V1 O1 V4 -125.71(18) . .
N22 V1 O1 V4 -43.36(17) . .
N52 V1 O1 V4 125.91(17) . .
O1 V1 O1 V1 -0.004(1) 3_675 3_675
O2 V1 O1 V1 -179.25(15) . 3_675
N32 V1 O1 V1 -136.31(16) . 3_675
N42 V1 O1 V1 55.59(19) . 3_675
N22 V1 O1 V1 137.94(15) . 3_675
N52 V1 O1 V1 -52.79(19) . 3_675
O5 V2 O2 V3 46.92(18) . .
O3 V2 O2 V3 -44.11(18) . .
N41 V2 O2 V3 134.94(18) . .
N21 V2 O2 V3 -133.74(18) . .
Cl1 V2 O2 V3 -176.1(8) . .
O5 V2 O2 V1 -133.32(15) . .
O3 V2 O2 V1 135.65(16) . .
N41 V2 O2 V1 -45.29(15) . .
N21 V2 O2 V1 46.02(16) . .
Cl1 V2 O2 V1 3.7(11) . .
O6 V3 O2 V2 -42.27(18) . .
O4 V3 O2 V2 47.02(17) . .
N31 V3 O2 V2 135.98(18) . .
N51 V3 O2 V2 -131.36(18) . .
Cl2 V3 O2 V2 -165.2(6) . .
O6 V3 O2 V1 137.97(15) . .
O4 V3 O2 V1 -132.74(15) . .
N31 V3 O2 V1 -43.78(15) . .
N51 V3 O2 V1 48.88(15) . .
Cl2 V3 O2 V1 15.0(8) . .
O1 V1 O2 V2 91.3(2) 3_675 .
O1 V1 O2 V2 -90.0(2) . .
N32 V1 O2 V2 -132.93(17) . .
N42 V1 O2 V2 46.86(15) . .
N22 V1 O2 V2 -47.33(15) . .
N52 V1 O2 V2 131.38(17) . .
O1 V1 O2 V3 -89.0(2) 3_675 .
O1 V1 O2 V3 89.8(2) . .
N32 V1 O2 V3 46.84(15) . .
N42 V1 O2 V3 -133.37(17) . .
N22 V1 O2 V3 132.44(17) . .
N52 V1 O2 V3 -48.85(15) . .
O2 V2 O3 C1 20.2(5) . .
O5 V2 O3 C1 -74.4(5) . .
N41 V2 O3 C1 -4(4) . .
N21 V2 O3 C1 104.6(5) . .
Cl1 V2 O3 C1 -163.9(5) . .
O2 V3 O4 C1 -29.2(4) . .
O6 V3 O4 C1 65.0(4) . .
N31 V3 O4 C1 -113.7(4) . .
N51 V3 O4 C1 -8.3(19) . .
Cl2 V3 O4 C1 154.9(4) . .
O2 V2 O5 C6 -30.1(4) . .
O3 V2 O5 C6 63.6(4) . .
N41 V2 O5 C6 -114.3(4) . .
N21 V2 O5 C6 -62(6) . .
Cl1 V2 O5 C6 153.6(4) . .
O2 V3 O6 C6 16.2(4) . .
O4 V3 O6 C6 -76.8(4) . .
N31 V3 O6 C6 -38(4) . .
N51 V3 O6 C6 98.9(4) . .
Cl2 V3 O6 C6 -170.2(4) . .
O2 V2 N21 N22 -20.3(3) . .
O5 V2 N21 N22 11(6) . .
O3 V2 N21 N22 -113.9(3) . .
N41 V2 N21 N22 63.9(3) . .
Cl1 V2 N21 N22 156.1(3) . .
O2 V2 N21 C21 136.0(4) . .
O5 V2 N21 C21 168(43) . .
O3 V2 N21 C21 42.3(4) . .
N41 V2 N21 C21 -139.9(4) . .
Cl1 V2 N21 C21 -47.7(4) . .
C21 N21 N22 N23 -1.7(4) . .
V2 N21 N22 N23 161.2(2) . .
C21 N21 N22 V1 -171.3(3) . .
V2 N21 N22 V1 -8.4(4) . .
O1 V1 N22 N23 69.3(3) 3_675 .
O1 V1 N22 N23 19.0(3) . .
O2 V1 N22 N23 -138.0(3) . .
N32 V1 N22 N23 -59.6(3) . .
N42 V1 N22 N23 144.9(3) . .
N52 V1 N22 N23 -140.9(3) . .
O1 V1 N22 N21 -122.5(3) 3_675 .
O1 V1 N22 N21 -172.7(3) . .
O2 V1 N22 N21 30.2(3) . .
N32 V1 N22 N21 108.7(3) . .
N42 V1 N22 N21 -46.8(3) . .
N52 V1 N22 N21 27.4(5) . .
N21 N22 N23 C26 2.6(4) . .
V1 N22 N23 C26 171.9(3) . .
N21 N22 N23 V4 -166.7(2) . .
V1 N22 N23 V4 2.6(4) . .
O1 V4 N23 N22 -24.9(3) . .
N53 V4 N23 N22 -109.5(3) . .
N43 V4 N23 N22 -31.5(8) . .
N33 V4 N23 N22 59.2(3) . .
Cl3 V4 N23 N22 153.6(2) . .
O1 V4 N23 C26 171.0(4) . .
N53 V4 N23 C26 86.4(4) . .
N43 V4 N23 C26 164.4(6) . .
N33 V4 N23 C26 -105.0(4) . .
Cl3 V4 N23 C26 -10.5(4) . .
O2 V3 N31 N32 16.0(3) . .
O6 V3 N31 N32 70(4) . .
O4 V3 N31 N32 109.2(3) . .
N51 V3 N31 N32 -66.4(3) . .
Cl2 V3 N31 N32 -157.4(3) . .
O2 V3 N31 C31 -138.8(4) . .
O6 V3 N31 C31 -85(3) . .
O4 V3 N31 C31 -45.6(4) . .
N51 V3 N31 C31 138.7(4) . .
Cl2 V3 N31 C31 47.7(4) . .
C31 N31 N32 N33 2.0(4) . .
V3 N31 N32 N33 -159.7(3) . .
C31 N31 N32 V1 175.7(3) . .
V3 N31 N32 V1 14.0(4) . .
O1 V1 N32 N31 117.5(3) 3_675 .
O1 V1 N32 N31 169.1(3) . .
O2 V1 N32 N31 -33.9(3) . .
N42 V1 N32 N31 -34.4(5) . .
N22 V1 N32 N31 -112.8(3) . .
N52 V1 N32 N31 41.7(3) . .
O1 V1 N32 N33 -69.6(3) 3_675 .
O1 V1 N32 N33 -18.0(3) . .
O2 V1 N32 N33 139.0(3) . .
N42 V1 N32 N33 138.5(3) . .
N22 V1 N32 N33 60.1(3) . .
N52 V1 N32 N33 -145.3(3) . .
N31 N32 N33 C36 -2.0(5) . .
V1 N32 N33 C36 -175.5(3) . .
N31 N32 N33 V4 170.0(2) . .
V1 N32 N33 V4 -3.5(4) . .
O1 V4 N33 N32 25.2(3) . .
N53 V4 N33 N32 35.4(8) . .
N43 V4 N33 N32 109.8(3) . .
N23 V4 N33 N32 -58.7(3) . .
Cl3 V4 N33 N32 -154.3(3) . .
O1 V4 N33 C36 -167.0(5) . .
N53 V4 N33 C36 -156.8(6) . .
N43 V4 N33 C36 -82.3(5) . .
N23 V4 N33 C36 109.1(5) . .
Cl3 V4 N33 C36 13.5(5) . .
O2 V2 N41 N42 19.7(3) . .
O5 V2 N41 N42 114.4(3) . .
O3 V2 N41 N42 44(4) . .
N21 V2 N41 N42 -64.6(3) . .
Cl1 V2 N41 N42 -156.2(3) . .
O2 V2 N41 C41 -132.2(4) . .
O5 V2 N41 C41 -37.6(4) . .
O3 V2 N41 C41 -108(3) . .
N21 V2 N41 C41 143.4(4) . .
Cl1 V2 N41 C41 51.9(4) . .
C41 N41 N42 N43 1.7(4) . 3_675
V2 N41 N42 N43 -157.5(2) . 3_675
C41 N41 N42 V1 168.1(3) . .
V2 N41 N42 V1 9.0(4) . .
O1 V1 N42 N41 173.2(3) 3_675 .
O1 V1 N42 N41 121.6(3) . .
O2 V1 N42 N41 -30.5(3) . .
N32 V1 N42 N41 -30.0(5) . .
N22 V1 N42 N41 46.6(3) . .
N52 V1 N42 N41 -108.4(3) . .
O1 V1 N42 N43 -21.8(3) 3_675 3_675
O1 V1 N42 N43 -73.5(3) . 3_675
O2 V1 N42 N43 134.5(3) . 3_675
N32 V1 N42 N43 134.9(3) . 3_675
N22 V1 N42 N43 -148.4(3) . 3_675
N52 V1 N42 N43 56.5(3) . 3_675
O1 V4 N43 N42 -20.5(3) . 3_675
N53 V4 N43 N42 64.5(3) . 3_675
N33 V4 N43 N42 -104.6(3) . 3_675
N23 V4 N43 N42 -13.9(8) . 3_675
Cl3 V4 N43 N42 161.0(2) . 3_675
O1 V4 N43 C44 174.0(4) . .
N53 V4 N43 C44 -101.1(4) . .
N33 V4 N43 C44 89.9(4) . .
N23 V4 N43 C44 -179(45) . .
Cl3 V4 N43 C44 -4.6(4) . .
O2 V3 N51 N52 -23.7(3) . .
O6 V3 N51 N52 -118.0(3) . .
O4 V3 N51 N52 -44.7(18) . .
N31 V3 N51 N52 60.5(3) . .
Cl2 V3 N51 N52 152.0(3) . .
O2 V3 N51 C51 136.2(4) . 3_675
O6 V3 N51 C51 41.9(4) . 3_675
O4 V3 N51 C51 115.1(16) . 3_675
N31 V3 N51 C51 -139.6(4) . 3_675
Cl2 V3 N51 C51 -48.1(4) . 3_675
C51 N51 N52 N53 -1.0(4) 3_675 3_675
V3 N51 N52 N53 164.3(2) . 3_675
C51 N51 N52 V1 -170.0(3) 3_675 .
V3 N51 N52 V1 -4.7(4) . .
O1 V1 N52 N51 -173.2(3) 3_675 .
O1 V1 N52 N51 -123.8(3) . .
O2 V1 N52 N51 28.6(3) . .
N32 V1 N52 N51 -47.7(3) . .
N42 V1 N52 N51 107.8(3) . .
N22 V1 N52 N51 31.5(5) . .
O1 V1 N52 N53 19.2(3) 3_675 3_675
O1 V1 N52 N53 68.6(3) . 3_675
O2 V1 N52 N53 -139.0(3) . 3_675
N32 V1 N52 N53 144.7(3) . 3_675
N42 V1 N52 N53 -59.8(3) . 3_675
N22 V1 N52 N53 -136.1(3) . 3_675
O1 V4 N53 N52 23.3(3) . 3_675
N43 V4 N53 N52 -61.7(3) . 3_675
N33 V4 N53 N52 13.1(9) . 3_675
N23 V4 N53 N52 107.1(3) . 3_675
Cl3 V4 N53 N52 -157.2(2) . 3_675
O1 V4 N53 C56 -174.8(4) . .
N43 V4 N53 C56 100.2(4) . .
N33 V4 N53 C56 175.0(6) . .
N23 V4 N53 C56 -91.0(4) . .
Cl3 V4 N53 C56 4.7(4) . .
V2 O3 C1 O4 -4.9(8) . .
V2 O3 C1 C2 170.1(3) . .
V3 O4 C1 O3 10.7(7) . .
V3 O4 C1 C2 -164.4(3) . .
O3 C1 C2 C4 150.9(5) . .
O4 C1 C2 C4 -33.6(6) . .
O3 C1 C2 C3 -88.4(6) . .
O4 C1 C2 C3 87.1(5) . .
O3 C1 C2 C5 27.5(6) . .
O4 C1 C2 C5 -157.0(4) . .
V2 O5 C6 O6 10.0(7) . .
V2 O5 C6 C7 -168.6(3) . .
V3 O6 C6 O5 -1.4(7) . .
V3 O6 C6 C7 177.2(3) . .
O5 C6 C7 C9Y 172.6(9) . .
O6 C6 C7 C9Y -6.1(10) . .
O5 C6 C7 C10X -29.4(8) . .
O6 C6 C7 C10X 151.9(7) . .
O5 C6 C7 C8X 98.3(6) . .
O6 C6 C7 C8X -80.4(7) . .
O5 C6 C7 C10Y -57.8(8) . .
O6 C6 C7 C10Y 123.5(8) . .
O5 C6 C7 C9X -148.3(5) . .
O6 C6 C7 C9X 33.0(7) . .
O5 C6 C7 C8Y 54.6(8) . .
O6 C6 C7 C8Y -124.1(8) . .
N22 N21 C21 C22 178.3(4) . .
V2 N21 C21 C22 20.8(7) . .
N22 N21 C21 C26 0.0(4) . .
V2 N21 C21 C26 -157.5(3) . .
N21 C21 C22 C23 -179.3(4) . .
C26 C21 C22 C23 -1.2(7) . .
C21 C22 C23 C24 -0.3(7) . .
C22 C23 C24 C25 1.8(8) . .
C23 C24 C25 C26 -1.6(7) . .
N22 N23 C26 C25 179.3(5) . .
V4 N23 C26 C25 -16.0(8) . .
N22 N23 C26 C21 -2.5(4) . .
V4 N23 C26 C21 162.2(3) . .
C24 C25 C26 N23 178.0(4) . .
C24 C25 C26 C21 0.0(7) . .
N21 C21 C26 N23 1.5(5) . .
C22 C21 C26 N23 -177.0(4) . .
N21 C21 C26 C25 179.9(4) . .
C22 C21 C26 C25 1.5(7) . .
N32 N31 C31 C36 -1.3(4) . .
V3 N31 C31 C36 155.0(3) . .
N32 N31 C31 C32 179.6(5) . .
V3 N31 C31 C32 -24.2(7) . .
N31 C31 C32 C33 -178.9(4) . .
C36 C31 C32 C33 2.1(7) . .
C31 C32 C33 C34 -0.8(7) . .
C32 C33 C34 C35 -0.4(8) . .
C33 C34 C35 C36 0.4(7) . .
N32 N33 C36 C31 1.0(5) . .
V4 N33 C36 C31 -167.3(3) . .
N32 N33 C36 C35 -177.1(5) . .
V4 N33 C36 C35 14.6(8) . .
N31 C31 C36 N33 0.1(5) . .
C32 C31 C36 N33 179.4(4) . .
N31 C31 C36 C35 178.5(4) . .
C32 C31 C36 C35 -2.2(7) . .
C34 C35 C36 N33 178.9(5) . .
C34 C35 C36 C31 0.9(7) . .
N42 N41 C41 C44 -1.1(4) . 3_675
V2 N41 C41 C44 152.5(3) . 3_675
N42 N41 C41 C42 -179.3(4) . .
V2 N41 C41 C42 -25.8(7) . .
N41 C41 C42 C43 179.1(4) . .
C44 C41 C42 C43 1.1(7) 3_675 .
C41 C42 C43 C46 -0.2(7) . 3_675
N42 N43 C44 C41 -0.8(4) 3_675 3_675
V4 N43 C44 C41 165.3(3) . 3_675
N42 N43 C44 C45 179.1(4) 3_675 .
V4 N43 C44 C45 -14.7(7) . .
N43 C44 C45 C46 179.3(4) . .
C41 C44 C45 C46 -0.8(6) 3_675 .
C44 C45 C46 C43 -0.1(7) . 3_675
N51 C51 C52 C53 177.8(5) 3_675 .
C56 C51 C52 C53 1.0(7) . .
C51 C52 C53 C54 0.5(7) . .
C52 C53 C54 C55 -0.7(8) . .
C53 C54 C55 C56 -0.5(7) . .
N52 N53 C56 C51 -0.1(4) 3_675 .
V4 N53 C56 C51 -162.7(3) . .
N52 N53 C56 C55 -179.5(5) 3_675 .
V4 N53 C56 C55 17.9(8) . .
N51 C51 C56 N53 0.7(5) 3_675 .
C52 C51 C56 N53 178.2(4) . .
N51 C51 C56 C55 -179.8(4) 3_675 .
C52 C51 C56 C55 -2.3(7) . .
C54 C55 C56 N53 -178.7(5) . .
C54 C55 C56 C51 2.0(7) . .
C68 N60 C60 C61 176.3(5) . .
C72 N60 C60 C61 -63.1(6) . .
C64 N60 C60 C61 54.7(6) . .
N60 C60 C61 C62 178.4(5) . .
C60 C61 C62 C63 174.0(5) . .
C68 N60 C64 C65 -65.4(6) . .
C72 N60 C64 C65 173.9(5) . .
C60 N60 C64 C65 53.9(6) . .
N60 C64 C65 C66Y 105.9(14) . .
N60 C64 C65 C66X 144.5(7) . .
C66Y C65 C66X C67X 63(2) . .
C64 C65 C66X C67X -45.9(12) . .
C66X C65 C66Y C67Y -96(3) . .
C64 C65 C66Y C67Y -5(4) . .
C72 N60 C68 C69 54.3(6) . .
C60 N60 C68 C69 174.8(4) . .
C64 N60 C68 C69 -64.1(6) . .
N60 C68 C69 C70 164.8(4) . .
C68 C69 C70 C71 177.9(5) . .
C68 N60 C72 C73 63.4(6) . .
C60 N60 C72 C73 -55.3(6) . .
C64 N60 C72 C73 -175.4(5) . .
N60 C72 C73 C74 -171.6(6) . .
C72 C73 C74 C75X 72.1(9) . .
C72 C73 C74 C75Y -40.8(13) . .
C4S O1S C1S C2S 14.4(15) . .
O1S C1S C2S C3S -13.2(19) . .
C1S C2S C3S C4S 7(2) . .
C1S O1S C4S C3S -11.7(16) . .
C2S C3S C4S O1S 3.8(19) . .
C8S O2S C5S C6S 18.7(17) . .
O2S C5S C6S C7S -10.0(18) . .
C5S C6S C7S C8S -2.2(17) . .
C5S O2S C8S C7S -20.5(17) . .
C6S C7S C8S O2S 14.5(18) . .
